data_4336584
loop_
_publ_author_name
'Yosra M. Badiei'
'Wan-Hui Wang'
'Jonathan F. Hull'
'David J. Szalda'
'James T. Muckerman'
'Yuichiro Himeda'
'Etsuko Fujita'

_publ_section_title
;
 Cp*Co(III) Catalysts with Proton-Responsive Ligands for Carbon Dioxide
 Hydrogenation in Aqueous Media
;
_journal_name_full 'Inorganic Chemistry'
_journal_page_first 12576
_journal_page_last 12586
_journal_paper_doi 10.1021/ic401707u
_journal_volume 52
_journal_year 2013
_chemical_formula_sum 'C20 H23 Cl Co F6 N2 P'
_chemical_formula_weight 530.75
_chemical_name_systematic
; 
 ? 
;
_space_group_IT_number 64
_symmetry_cell_setting orthorhombic
_symmetry_space_group_name_Hall '-C 2ac 2'
_symmetry_space_group_name_H-M 'C m c a'
_atom_sites_solution_hydrogens geom
_atom_sites_solution_primary heavy
_atom_sites_solution_secondary difmap
_audit_creation_method SHELXL-97
_cell_angle_alpha 90.00
_cell_angle_beta 90.00
_cell_angle_gamma 90.00
_cell_formula_units_Z 8
_cell_length_a 12.8850(12)
_cell_length_b 12.9141(13)
_cell_length_c 27.207(2)
_cell_measurement_reflns_used 2031
_cell_measurement_temperature 296(2)
_cell_measurement_theta_max 18.20
_cell_measurement_theta_min 2.36
_cell_volume 4527.2(7)
_computing_cell_refinement 'Bruker SAINT'
_computing_data_collection 'Bruker APEX2'
_computing_data_reduction 'Bruker SAINT'
_computing_molecular_graphics 'Bruker SHELXTL'
_computing_publication_material 'Bruker SHELXTL'
_computing_structure_refinement 'SHELXL-97 (Sheldrick, 1997)'
_computing_structure_solution 'SHELXS-97 (Sheldrick, 1990)'
_diffrn_ambient_temperature 296(2)
_diffrn_measured_fraction_theta_full 0.998
_diffrn_measured_fraction_theta_max 0.998
_diffrn_measurement_device_type 'Bruker APEX-II CCD'
_diffrn_measurement_method '\f and \w scans'
_diffrn_radiation_monochromator graphite
_diffrn_radiation_source 'fine-focus sealed tube'
_diffrn_radiation_type MoK\a
_diffrn_radiation_wavelength 0.71073
_diffrn_reflns_av_R_equivalents 0.1067
_diffrn_reflns_av_sigmaI/netI 0.0724
_diffrn_reflns_limit_h_max 15
_diffrn_reflns_limit_h_min -15
_diffrn_reflns_limit_k_max 15
_diffrn_reflns_limit_k_min -14
_diffrn_reflns_limit_l_max 32
_diffrn_reflns_limit_l_min -27
_diffrn_reflns_number 17136
_diffrn_reflns_theta_full 25.00
_diffrn_reflns_theta_max 25.00
_diffrn_reflns_theta_min 3.16
_diffrn_standards_number 0
_exptl_absorpt_coefficient_mu 1.006
_exptl_absorpt_correction_T_max 0.7456
_exptl_absorpt_correction_T_min 0.5889
_exptl_absorpt_correction_type multi-scan
_exptl_absorpt_process_details
; 
      SADABS Version 2007/2 (Sheldrick, Bruker AXS Inc.) 
;
_exptl_crystal_colour VIOLET
_exptl_crystal_density_diffrn 1.557
_exptl_crystal_description PLATE
_exptl_crystal_F_000 2160
_exptl_crystal_size_max 0.20
_exptl_crystal_size_mid 0.20
_exptl_crystal_size_min 0.04
_refine_diff_density_max 0.552
_refine_diff_density_min -0.551
_refine_diff_density_rms 0.075
_refine_ls_extinction_method none
_refine_ls_goodness_of_fit_ref 1.046
_refine_ls_hydrogen_treatment noref
_refine_ls_matrix_type full
_refine_ls_number_parameters 154
_refine_ls_number_reflns 2090
_refine_ls_number_restraints 0
_refine_ls_restrained_S_all 1.046
_refine_ls_R_factor_all 0.1368
_refine_ls_R_factor_gt 0.0665
_refine_ls_shift/su_max 0.000
_refine_ls_shift/su_mean 0.000
_refine_ls_structure_factor_coef Fsqd
_refine_ls_weighting_details 'calc w=1/[\s^2^(Fo^2^)+(0.1019P)^2^+0.0000P] where P=(Fo^2^+2Fc^2^)/3'
_refine_ls_weighting_scheme calc
_refine_ls_wR_factor_gt 0.1677
_refine_ls_wR_factor_ref 0.1898
_reflns_number_gt 1155
_reflns_number_total 2090
_reflns_threshold_expression >2sigma(I)
_cod_data_source_file ic401707u_si_002_8.cif
_cod_data_source_block '[3-Cl]PF6'
_cod_original_cell_volume 4527.1(7)
_cod_database_code 4336584

loop_
_symmetry_equiv_pos_as_xyz
'x, y, z'
'-x, -y+1/2, z+1/2'
'-x, y+1/2, -z+1/2'
'x, -y, -z'
'x+1/2, y+1/2, z'
'-x+1/2, -y+1, z+1/2'
'-x+1/2, y+1, -z+1/2'
'x+1/2, -y+1/2, -z'
'-x, -y, -z'
'x, y-1/2, -z-1/2'
'x, -y-1/2, z-1/2'
'-x, y, z'
'-x+1/2, -y+1/2, -z'
'x+1/2, y, -z-1/2'
'x+1/2, -y, z-1/2'
'-x+1/2, y+1/2, z'

loop_
_atom_site_label
_atom_site_type_symbol
_atom_site_fract_x
_atom_site_fract_y
_atom_site_fract_z
_atom_site_U_iso_or_equiv
_atom_site_adp_type
_atom_site_occupancy
_atom_site_symmetry_multiplicity
_atom_site_calc_flag
_atom_site_refinement_flags
Co1 Co 0.5000 0.13810(9) 0.37682(4) 0.0505(4) Uani 1 2 d S
Cl1 Cl 0.5000 0.25614(19) 0.43844(8) 0.0762(8) Uani 1 2 d S
N11 N 0.4012(4) 0.0478(4) 0.41127(16) 0.0560(13) Uani 1 1 d .
C12 C 0.4432(4) -0.0356(5) 0.43332(18) 0.0533(15) Uani 1 1 d .
C13 C 0.3823(6) -0.1106(5) 0.4554(2) 0.074(2) Uani 1 1 d .
H13 H 0.4126 -0.1669 0.4711 0.089 Uiso 1 1 calc R
C14 C 0.2756(7) -0.1003(7) 0.4537(3) 0.091(3) Uani 1 1 d .
H14 H 0.2331 -0.1515 0.4668 0.109 Uiso 1 1 calc R
C15 C 0.2336(6) -0.0152(7) 0.4327(3) 0.086(2) Uani 1 1 d .
H15 H 0.1620 -0.0062 0.4325 0.103 Uiso 1 1 calc R
C16 C 0.2973(5) 0.0579(6) 0.4117(2) 0.076(2) Uani 1 1 d .
H16 H 0.2676 0.1162 0.3974 0.091 Uiso 1 1 calc R
C111 C 0.5000 0.2594(9) 0.3246(3) 0.087(3) Uani 1 2 d S
C112 C 0.4128(5) 0.1995(7) 0.3194(2) 0.075(2) Uani 1 1 d .
C113 C 0.4447(5) 0.0958(6) 0.30854(19) 0.0669(18) Uani 1 1 d .
C11M C 0.5000 0.3759(10) 0.3345(5) 0.202(10) Uani 1 2 d S
H11A H 0.4313 0.4028 0.3299 0.303 Uiso 0.50 1 calc PR
H11B H 0.5469 0.4095 0.3123 0.303 Uiso 0.50 1 calc PR
H11C H 0.5218 0.3885 0.3677 0.303 Uiso 0.50 1 calc PR
C12M C 0.3026(7) 0.2392(10) 0.3186(3) 0.166(6) Uani 1 1 d .
H12A H 0.2848 0.2657 0.3505 0.249 Uiso 1 1 calc R
H12B H 0.2563 0.1836 0.3102 0.249 Uiso 1 1 calc R
H12C H 0.2965 0.2934 0.2947 0.249 Uiso 1 1 calc R
C13M C 0.3794(7) 0.0056(7) 0.2964(3) 0.126(4) Uani 1 1 d .
H13A H 0.3658 0.0048 0.2617 0.189 Uiso 1 1 calc R
H13B H 0.3150 0.0101 0.3140 0.189 Uiso 1 1 calc R
H13C H 0.4149 -0.0569 0.3055 0.189 Uiso 1 1 calc R
P1 P 0.0000 0.1816(3) 0.34330(11) 0.0874(9) Uani 1 2 d S
F11 F 0.0831(5) 0.1035(5) 0.3249(3) 0.198(4) Uani 1 1 d .
F12 F 0.0808(5) 0.2516(5) 0.3664(3) 0.214(4) Uani 1 1 d .
F13 F 0.0000 0.1192(11) 0.3896(5) 0.282(8) Uani 1 2 d S
F14 F 0.0500(8) 0.2354(10) 0.2975(3) 0.150(5) Uani 0.50 1 d P

loop_
_atom_site_aniso_label
_atom_site_aniso_U_11
_atom_site_aniso_U_22
_atom_site_aniso_U_33
_atom_site_aniso_U_23
_atom_site_aniso_U_13
_atom_site_aniso_U_12
Co1 0.0563(7) 0.0529(8) 0.0423(6) 0.0055(6) 0.000 0.000
Cl1 0.1038(19) 0.0681(18) 0.0566(13) -0.0015(11) 0.000 0.000
N11 0.054(3) 0.066(4) 0.048(3) 0.001(2) -0.003(2) -0.005(3)
C12 0.073(3) 0.049(4) 0.038(3) 0.002(3) -0.002(3) -0.008(3)
C13 0.096(6) 0.068(5) 0.057(4) 0.003(3) 0.002(4) -0.015(4)
C14 0.107(7) 0.093(7) 0.072(5) 0.002(4) 0.013(4) -0.039(5)
C15 0.069(4) 0.120(7) 0.068(4) 0.005(5) 0.005(4) -0.022(5)
C16 0.067(5) 0.100(6) 0.060(4) 0.018(4) -0.002(3) -0.005(4)
C111 0.141(11) 0.066(8) 0.055(6) 0.016(5) 0.000 0.000
C112 0.070(4) 0.103(7) 0.053(4) 0.019(4) 0.004(3) 0.031(5)
C113 0.082(4) 0.084(5) 0.035(3) 0.002(3) -0.008(3) -0.018(4)
C11M 0.46(3) 0.062(10) 0.087(9) 0.019(7) 0.000 0.000
C12M 0.125(8) 0.272(16) 0.101(6) 0.072(8) 0.007(6) 0.102(9)
C13M 0.164(8) 0.152(8) 0.061(4) 0.000(5) -0.024(5) -0.087(7)
P1 0.090(2) 0.079(2) 0.093(2) -0.0276(18) 0.000 0.000
F11 0.110(4) 0.135(5) 0.347(10) -0.106(6) 0.061(5) -0.022(4)
F12 0.137(4) 0.212(7) 0.291(9) -0.174(7) 0.027(5) -0.064(5)
F13 0.45(3) 0.221(14) 0.173(10) 0.067(10) 0.000 0.000
F14 0.177(12) 0.182(11) 0.092(6) 0.030(7) 0.028(6) -0.002(8)

loop_
_atom_type_symbol
_atom_type_description
_atom_type_scat_dispersion_real
_atom_type_scat_dispersion_imag
_atom_type_scat_source
C C 0.0033 0.0016 'International Tables Vol C Tables 4.2.6.8 and 6.1.1.4'
H H 0.0000 0.0000 'International Tables Vol C Tables 4.2.6.8 and 6.1.1.4'
N N 0.0061 0.0033 'International Tables Vol C Tables 4.2.6.8 and 6.1.1.4'
F F 0.0171 0.0103 'International Tables Vol C Tables 4.2.6.8 and 6.1.1.4'
P P 0.1023 0.0942 'International Tables Vol C Tables 4.2.6.8 and 6.1.1.4'
Cl Cl 0.1484 0.1585 'International Tables Vol C Tables 4.2.6.8 and 6.1.1.4'
Co Co 0.3494 0.9721 'International Tables Vol C Tables 4.2.6.8 and 6.1.1.4'

loop_
_geom_angle_atom_site_label_1
_geom_angle_atom_site_label_2
_geom_angle_atom_site_label_3
_geom_angle
_geom_angle_site_symmetry_1
_geom_angle_site_symmetry_3
_geom_angle_publ_flag
N11 Co1 N11 80.8(3) 12_655 . y
N11 Co1 C113 119.7(3) 12_655 . ?
N11 Co1 C113 92.8(2) . . ?
N11 Co1 C113 92.8(2) 12_655 12_655 ?
N11 Co1 C113 119.7(3) . 12_655 ?
C113 Co1 C113 40.4(4) . 12_655 ?
N11 Co1 C112 159.1(3) 12_655 . ?
N11 Co1 C112 103.6(3) . . ?
C113 Co1 C112 40.4(3) . . ?
C113 Co1 C112 67.1(2) 12_655 . ?
N11 Co1 C112 103.6(3) 12_655 12_655 ?
N11 Co1 C112 159.1(3) . 12_655 ?
C113 Co1 C112 67.1(2) . 12_655 ?
C113 Co1 C112 40.4(3) 12_655 12_655 ?
C112 Co1 C112 65.3(4) . 12_655 ?
N11 Co1 C111 139.48(14) 12_655 . ?
N11 Co1 C111 139.48(14) . . ?
C113 Co1 C111 65.9(3) . . ?
C113 Co1 C111 65.9(3) 12_655 . ?
C112 Co1 C111 38.1(3) . . ?
C112 Co1 C111 38.1(3) 12_655 . ?
N11 Co1 Cl1 92.65(15) 12_655 . ?
N11 Co1 Cl1 92.65(15) . . y
C113 Co1 Cl1 147.6(2) . . ?
C113 Co1 Cl1 147.6(2) 12_655 . ?
C112 Co1 Cl1 107.4(2) . . ?
C112 Co1 Cl1 107.4(3) 12_655 . ?
C111 Co1 Cl1 89.9(3) . . ?
C16 N11 C12 118.3(5) . . ?
C16 N11 Co1 126.3(5) . . ?
C12 N11 Co1 115.3(4) . . ?
N11 C12 C13 121.7(6) . . ?
N11 C12 C12 113.7(3) . 12_655 ?
C13 C12 C12 124.6(4) . 12_655 ?
C14 C13 C12 118.9(7) . . ?
C14 C13 H13 120.6 . . ?
C12 C13 H13 120.6 . . ?
C15 C14 C13 119.4(7) . . ?
C15 C14 H14 120.3 . . ?
C13 C14 H14 120.3 . . ?
C14 C15 C16 119.6(7) . . ?
C14 C15 H15 120.2 . . ?
C16 C15 H15 120.2 . . ?
N11 C16 C15 122.1(7) . . ?
N11 C16 H16 119.0 . . ?
C15 C16 H16 119.0 . . ?
C112 C111 C112 110.0(10) . 12_655 ?
C112 C111 C11M 125.0(5) . . ?
C112 C111 C11M 125.0(5) 12_655 . ?
C112 C111 Co1 69.6(5) . . ?
C112 C111 Co1 69.6(5) 12_655 . ?
C11M C111 Co1 127.6(8) . . ?
C111 C112 C113 108.3(7) . . ?
C111 C112 C12M 125.5(9) . . ?
C113 C112 C12M 125.8(9) . . ?
C111 C112 Co1 72.2(5) . . ?
C113 C112 Co1 69.1(3) . . ?
C12M C112 Co1 130.3(5) . . ?
C113 C113 C112 106.7(4) 12_655 . ?
C113 C113 C13M 124.8(5) 12_655 . ?
C112 C113 C13M 128.4(7) . . ?
C113 C113 Co1 69.81(18) 12_655 . ?
C112 C113 Co1 70.5(4) . . ?
C13M C113 Co1 127.5(5) . . ?
C111 C11M H11A 109.5 . . ?
C111 C11M H11B 109.5 . . ?
H11A C11M H11B 109.5 . . ?
C111 C11M H11C 109.5 . . ?
H11A C11M H11C 109.5 . . ?
H11B C11M H11C 109.5 . . ?
C112 C12M H12A 109.5 . . ?
C112 C12M H12B 109.5 . . ?
H12A C12M H12B 109.5 . . ?
C112 C12M H12C 109.5 . . ?
H12A C12M H12C 109.5 . . ?
H12B C12M H12C 109.5 . . ?
C113 C13M H13A 109.5 . . ?
C113 C13M H13B 109.5 . . ?
H13A C13M H13B 109.5 . . ?
C113 C13M H13C 109.5 . . ?
H13A C13M H13C 109.5 . . ?
H13B C13M H13C 109.5 . . ?
F13 P1 F12 88.3(5) . . ?
F13 P1 F12 88.3(5) . 12 ?
F12 P1 F12 86.7(5) . 12 ?
F13 P1 F11 85.6(5) . 12 ?
F12 P1 F11 173.9(6) . 12 ?
F12 P1 F11 92.8(3) 12 12 ?
F13 P1 F11 85.6(5) . . ?
F12 P1 F11 92.8(3) . . ?
F12 P1 F11 173.9(6) 12 . ?
F11 P1 F11 87.1(5) 12 . ?
F13 P1 F14 155.5(4) . . ?
F12 P1 F14 77.5(5) . . ?
F12 P1 F14 110.4(6) 12 . ?
F11 P1 F14 108.4(6) 12 . ?
F11 P1 F14 75.4(5) . . ?
F13 P1 F14 155.5(4) . 12 ?
F12 P1 F14 110.4(6) . 12 ?
F12 P1 F14 77.5(5) 12 12 ?
F11 P1 F14 75.4(6) 12 12 ?
F11 P1 F14 108.4(6) . 12 ?

loop_
_geom_bond_atom_site_label_1
_geom_bond_atom_site_label_2
_geom_bond_distance
_geom_bond_site_symmetry_2
_geom_bond_publ_flag
Co1 N11 1.964(5) 12_655 ?
Co1 N11 1.964(5) . y
Co1 C113 2.063(5) . ?
Co1 C113 2.063(5) 12_655 ?
Co1 C112 2.082(6) . ?
Co1 C112 2.082(6) 12_655 ?
Co1 C111 2.115(10) . ?
Co1 Cl1 2.266(3) . y
N11 C16 1.345(7) . ?
N11 C12 1.346(7) . ?
C12 C13 1.384(8) . ?
C12 C12 1.463(11) 12_655 ?
C13 C14 1.381(10) . ?
C13 H13 0.9300 . ?
C14 C15 1.351(10) . ?
C14 H14 0.9300 . ?
C15 C16 1.376(9) . ?
C15 H15 0.9300 . ?
C16 H16 0.9300 . ?
C111 C112 1.372(10) . ?
C111 C112 1.372(10) 12_655 ?
C111 C11M 1.528(15) . ?
C112 C113 1.432(10) . ?
C112 C12M 1.510(10) . ?
C113 C113 1.424(13) 12_655 ?
C113 C13M 1.475(9) . ?
C11M H11A 0.9600 . ?
C11M H11B 0.9600 . ?
C11M H11C 0.9600 . ?
C12M H12A 0.9600 . ?
C12M H12B 0.9600 . ?
C12M H12C 0.9600 . ?
C13M H13A 0.9600 . ?
C13M H13B 0.9600 . ?
C13M H13C 0.9600 . ?
P1 F13 1.496(12) . ?
P1 F12 1.516(6) . ?
P1 F12 1.516(5) 12 ?
P1 F11 1.553(6) 12 ?
P1 F11 1.553(6) . ?
P1 F14 1.565(10) . ?
P1 F14 1.565(10) 12 ?
F14 F14 1.29(2) 12 ?
